data_4505206
loop_
_publ_author_name
'Said, Farouq F.'
'Ong, Tiow-Gan'
'Yap, Glenn P. A.'
'Richeson, Darrin'

_publ_section_title
;
 Strong and Weak Hydrogen-Bonding Interactions in the Structures
 ofN,N&#x2018;,N&#x2018;&#x2009;&#x2018;-Trisubstituted Guanidinium
 Chlorides and Bromides
;
_journal_issue 5
_journal_name_full 'Crystal Growth &amp; Design'
_journal_page_first 1881
_journal_paper_doi 10.1021/cg050172d
_journal_volume 5
_journal_year 2005
_chemical_formula_sum 'C15 H26 Br N3'
_chemical_formula_weight 328.30
_chemical_name_systematic
; 
 ? 
;
_space_group_IT_number 14
_symmetry_cell_setting monoclinic
_symmetry_space_group_name_Hall '-P 2ybc'
_symmetry_space_group_name_H-M 'P 1 21/c 1'
_atom_sites_solution_hydrogens geom
_atom_sites_solution_primary direct
_atom_sites_solution_secondary difmap
_audit_creation_method SHELXL-97
_cell_angle_alpha 90.00
_cell_angle_beta 91.82(3)
_cell_angle_gamma 90.00
_cell_formula_units_Z 4
_cell_length_a 7.991(4)
_cell_length_b 18.379(9)
_cell_length_c 11.456(6)
_cell_measurement_reflns_used 54
_cell_measurement_temperature 203(2)
_cell_measurement_theta_max 26.37
_cell_measurement_theta_min 1.47
_cell_volume 1681.7(15)
_computing_cell_refinement 'SMART, Bruker (2000)'
_computing_data_collection 'SMART, Bruker (2000)'
_computing_data_reduction 'XPREP, Bruker (2000)'
_computing_molecular_graphics 'SHELXTL, Bruker (2000)'
_computing_publication_material 'SHELXTL, Bruker (2000)'
_computing_structure_refinement 'SHELXL-97 (Sheldrick, 1997)'
_computing_structure_solution 'SHELXS-97 (Sheldrick, 1997)'
_diffrn_ambient_temperature 203(2)
_diffrn_measured_fraction_theta_full 0.965
_diffrn_measured_fraction_theta_max 0.965
_diffrn_measurement_device_type 'CCD area detector'
_diffrn_measurement_method 'phi and omega scans'
_diffrn_radiation_monochromator graphite
_diffrn_radiation_source 'fine-focus sealed tube'
_diffrn_radiation_type MoK\a
_diffrn_radiation_wavelength 0.71073
_diffrn_reflns_av_R_equivalents 0.0705
_diffrn_reflns_av_sigmaI/netI 0.1453
_diffrn_reflns_limit_h_max 9
_diffrn_reflns_limit_h_min -7
_diffrn_reflns_limit_k_max 22
_diffrn_reflns_limit_k_min -19
_diffrn_reflns_limit_l_max 14
_diffrn_reflns_limit_l_min -11
_diffrn_reflns_number 5793
_diffrn_reflns_theta_full 26.37
_diffrn_reflns_theta_max 26.37
_diffrn_reflns_theta_min 2.10
_diffrn_standards_decay_% <1
_exptl_absorpt_coefficient_mu 2.437
_exptl_absorpt_correction_T_max 0.8878
_exptl_absorpt_correction_T_min 0.6681
_exptl_absorpt_correction_type multi-scan
_exptl_absorpt_process_details 'SADABS, Bruker (2000)'
_exptl_crystal_colour colourless
_exptl_crystal_density_diffrn 1.297
_exptl_crystal_density_method 'not measured'
_exptl_crystal_description block
_exptl_crystal_F_000 688
_exptl_crystal_size_max 0.18
_exptl_crystal_size_mid 0.08
_exptl_crystal_size_min 0.05
_refine_diff_density_max 0.527
_refine_diff_density_min -0.457
_refine_diff_density_rms 0.096
_refine_ls_extinction_method none
_refine_ls_goodness_of_fit_ref 1.008
_refine_ls_hydrogen_treatment mixed
_refine_ls_matrix_type full
_refine_ls_number_parameters 172
_refine_ls_number_reflns 3305
_refine_ls_number_restraints 0
_refine_ls_restrained_S_all 1.008
_refine_ls_R_factor_all 0.1318
_refine_ls_R_factor_gt 0.0587
_refine_ls_shift/su_max 0.001
_refine_ls_shift/su_mean 0.000
_refine_ls_structure_factor_coef Fsqd
_refine_ls_weighting_details 'calc w=1/[\s^2^(Fo^2^)+(0.0050P)^2^+0.0000P] where P=(Fo^2^+2Fc^2^)/3'
_refine_ls_weighting_scheme calc
_refine_ls_wR_factor_gt 0.0718
_refine_ls_wR_factor_ref 0.0838
_reflns_number_gt 1900
_reflns_number_total 3305
_reflns_threshold_expression >2sigma(I)
_cod_data_source_file cg050172dsi20050421_034013.cif
_cod_data_source_block dr2096
_cod_depositor_comments
;
The following automatic conversions were performed:

'_symmetry_cell_setting' value 'Monoclinic' changed to 'monoclinic'
according to /home/saulius/struct/CIF-dictionaries/cif_core.dic
dictionary named 'cif_core.dic' version 2.4.1 from 2010-06-29.

Automatic conversion script
Id: cif_fix_values 1715 2011-07-08 13:25:40Z adriana 
;
_cod_original_cell_volume 1681.8(15)
_cod_original_sg_symbol_H-M P2(1)/c
_cod_database_code 4505206

loop_
_symmetry_equiv_pos_as_xyz
'x, y, z'
'-x, y+1/2, -z+1/2'
'-x, -y, -z'
'x, -y-1/2, z-1/2'

loop_
_atom_site_label
_atom_site_type_symbol
_atom_site_fract_x
_atom_site_fract_y
_atom_site_fract_z
_atom_site_U_iso_or_equiv
_atom_site_adp_type
_atom_site_occupancy
_atom_site_symmetry_multiplicity
_atom_site_calc_flag
_atom_site_refinement_flags
Br Br 0.23765(6) 0.62112(3) 0.30804(5) 0.02776(15) Uani 1 1 d .
N1 N -0.4286(5) 0.6516(2) 0.1337(4) 0.0298(12) Uani 1 1 d .
H1A H -0.5254 0.6323 0.1473 0.036 Uiso 1 1 calc R
N2 N -0.3229(4) 0.5960(2) 0.2988(4) 0.0311(12) Uani 1 1 d .
H2A H -0.4066 0.6142 0.3357 0.037 Uiso 1 1 calc R
N3 N -0.1427(4) 0.6232(2) 0.1491(3) 0.0225(9) Uani 1 1 d .
H3A H -0.0573 0.6241 0.1981 0.027 Uiso 1 1 calc R
C1 C -0.4308(6) 0.7115(3) 0.0477(5) 0.0269(13) Uani 1 1 d .
H1B H -0.3154 0.7197 0.0217 0.032 Uiso 1 1 calc R
C2 C -0.5410(7) 0.6896(3) -0.0576(5) 0.0466(17) Uani 1 1 d .
H2B H -0.4993 0.6447 -0.0904 0.070 Uiso 1 1 calc R
H2C H -0.5388 0.7278 -0.1161 0.070 Uiso 1 1 calc R
H2D H -0.6550 0.6825 -0.0333 0.070 Uiso 1 1 calc R
C3 C -0.4916(6) 0.7804(3) 0.1080(5) 0.0405(16) Uani 1 1 d .
H3B H -0.4157 0.7923 0.1730 0.061 Uiso 1 1 calc R
H3C H -0.6030 0.7723 0.1367 0.061 Uiso 1 1 calc R
H3D H -0.4948 0.8204 0.0527 0.061 Uiso 1 1 calc R
C4 C -0.2261(6) 0.5389(3) 0.3616(5) 0.0276(14) Uani 1 1 d .
H4A H -0.1194 0.5308 0.3219 0.033 Uiso 1 1 calc R
C5 C -0.3277(6) 0.4689(3) 0.3577(5) 0.0501(18) Uani 1 1 d .
H5A H -0.3449 0.4536 0.2772 0.075 Uiso 1 1 calc R
H5B H -0.4352 0.4773 0.3922 0.075 Uiso 1 1 calc R
H5C H -0.2677 0.4313 0.4011 0.075 Uiso 1 1 calc R
C6 C -0.1884(7) 0.5645(3) 0.4853(5) 0.0467(17) Uani 1 1 d .
H6A H -0.1245 0.6093 0.4835 0.070 Uiso 1 1 calc R
H6B H -0.1240 0.5276 0.5273 0.070 Uiso 1 1 calc R
H6C H -0.2925 0.5730 0.5243 0.070 Uiso 1 1 calc R
C7 C -0.0207(6) 0.6798(3) -0.0196(5) 0.0223(12) Uani 1 1 d .
C8 C 0.0105(6) 0.6795(3) -0.1386(5) 0.0297(14) Uani 1 1 d .
H8A H 0.0714 0.7178 -0.1713 0.036 Uiso 1 1 calc R
C9 C -0.0481(5) 0.6227(3) -0.2092(5) 0.0326(13) Uani 1 1 d .
H9A H -0.0278 0.6231 -0.2895 0.039 Uiso 1 1 calc R
C10 C -0.1367(6) 0.5655(3) -0.1614(5) 0.0329(15) Uani 1 1 d .
H10A H -0.1762 0.5276 -0.2099 0.040 Uiso 1 1 calc R
C11 C -0.1675(6) 0.5635(3) -0.0426(5) 0.0240(13) Uani 1 1 d .
C12 C -0.1108(5) 0.6219(3) 0.0263(4) 0.0203(11) Uani 1 1 d .
C13 C 0.0370(5) 0.7427(2) 0.0564(5) 0.0289(14) Uani 1 1 d .
H13A H 0.0959 0.7777 0.0096 0.043 Uiso 1 1 calc R
H13B H 0.1114 0.7249 0.1186 0.043 Uiso 1 1 calc R
H13C H -0.0593 0.7659 0.0900 0.043 Uiso 1 1 calc R
C14 C -0.2574(5) 0.4991(2) 0.0078(5) 0.0330(15) Uani 1 1 d .
H14A H -0.2701 0.5063 0.0909 0.050 Uiso 1 1 calc R
H14B H -0.1928 0.4552 -0.0047 0.050 Uiso 1 1 calc R
H14C H -0.3669 0.4942 -0.0303 0.050 Uiso 1 1 calc R
C15 C -0.2987(6) 0.6232(3) 0.1931(4) 0.0256(12) Uani 1 1 d .

loop_
_atom_site_aniso_label
_atom_site_aniso_U_11
_atom_site_aniso_U_22
_atom_site_aniso_U_33
_atom_site_aniso_U_23
_atom_site_aniso_U_13
_atom_site_aniso_U_12
Br 0.0231(3) 0.0299(3) 0.0304(3) -0.0001(4) 0.0027(2) -0.0005(3)
N1 0.018(2) 0.031(3) 0.040(3) 0.015(2) -0.002(2) -0.003(2)
N2 0.023(2) 0.043(3) 0.028(3) 0.009(2) 0.010(2) 0.011(2)
N3 0.013(2) 0.030(2) 0.024(3) 0.003(3) -0.0016(18) -0.004(2)
C1 0.022(3) 0.029(3) 0.030(4) 0.011(3) 0.010(3) 0.005(2)
C2 0.054(4) 0.046(4) 0.039(4) 0.004(3) -0.012(3) 0.014(3)
C3 0.040(3) 0.031(3) 0.051(5) -0.001(3) 0.009(3) -0.004(3)
C4 0.030(3) 0.027(3) 0.026(4) 0.007(3) -0.003(3) 0.004(3)
C5 0.061(4) 0.033(4) 0.056(5) 0.011(3) 0.007(4) -0.005(3)
C6 0.055(4) 0.048(4) 0.037(4) 0.002(3) -0.003(3) 0.006(3)
C7 0.025(3) 0.023(3) 0.019(3) -0.001(3) 0.000(3) 0.000(2)
C8 0.022(3) 0.034(3) 0.034(4) 0.010(3) 0.006(3) -0.002(3)
C9 0.038(3) 0.035(3) 0.024(3) -0.005(3) 0.001(3) 0.000(3)
C10 0.036(3) 0.030(3) 0.033(4) -0.006(3) -0.002(3) 0.007(3)
C11 0.021(3) 0.023(3) 0.027(4) 0.005(3) -0.002(3) 0.001(2)
C12 0.012(2) 0.027(3) 0.022(3) 0.003(3) 0.005(2) 0.000(3)
C13 0.024(3) 0.028(3) 0.036(4) -0.001(3) 0.003(3) -0.008(2)
C14 0.032(3) 0.025(3) 0.042(4) 0.002(3) -0.001(3) -0.006(3)
C15 0.025(3) 0.022(3) 0.031(3) 0.001(3) 0.008(3) -0.001(3)

loop_
_atom_type_symbol
_atom_type_description
_atom_type_scat_dispersion_real
_atom_type_scat_dispersion_imag
_atom_type_scat_source
C C 0.0033 0.0016 'International Tables Vol C Tables 4.2.6.8 and 6.1.1.4'
H H 0.0000 0.0000 'International Tables Vol C Tables 4.2.6.8 and 6.1.1.4'
N N 0.0061 0.0033 'International Tables Vol C Tables 4.2.6.8 and 6.1.1.4'
Br Br -0.2901 2.4595 'International Tables Vol C Tables 4.2.6.8 and 6.1.1.4'

loop_
_geom_angle_atom_site_label_1
_geom_angle_atom_site_label_2
_geom_angle_atom_site_label_3
_geom_angle
C15 N1 C1 128.8(4)
C15 N2 C4 128.4(4)
C15 N3 C12 123.8(4)
N1 C1 C2 109.0(4)
N1 C1 C3 108.2(4)
C2 C1 C3 113.1(4)
N2 C4 C6 108.7(4)
N2 C4 C5 108.4(4)
C6 C4 C5 112.4(5)
C8 C7 C12 118.4(5)
C8 C7 C13 120.4(5)
C12 C7 C13 121.2(5)
C9 C8 C7 120.3(5)
C10 C9 C8 120.3(5)
C9 C10 C11 120.8(5)
C10 C11 C12 117.9(5)
C10 C11 C14 119.7(5)
C12 C11 C14 122.4(5)
C7 C12 C11 122.3(5)
C7 C12 N3 117.7(5)
C11 C12 N3 120.0(5)
N2 C15 N1 118.7(4)
N2 C15 N3 119.9(5)
N1 C15 N3 121.4(5)

loop_
_geom_bond_atom_site_label_1
_geom_bond_atom_site_label_2
_geom_bond_distance
N1 C15 1.329(5)
N1 C1 1.478(6)
N2 C15 1.330(6)
N2 C4 1.478(5)
N3 C15 1.359(5)
N3 C12 1.438(6)
C1 C2 1.524(7)
C1 C3 1.529(6)
C4 C6 1.515(7)
C4 C5 1.520(6)
C7 C8 1.394(7)
C7 C12 1.397(6)
C7 C13 1.510(6)
C8 C9 1.392(7)
C9 C10 1.390(7)
C10 C11 1.391(7)
C11 C12 1.399(7)
C11 C14 1.510(6)

loop_
_geom_hbond_atom_site_label_D
_geom_hbond_atom_site_label_H
_geom_hbond_atom_site_label_A
_geom_hbond_distance_DH
_geom_hbond_distance_HA
_geom_hbond_distance_DA
_geom_hbond_angle_DHA
_geom_hbond_site_symmetry_A
N1 H1A Br 0.87 2.69 3.429(4) 143.4 1_455
N2 H2A Br 0.87 2.85 3.547(4) 137.9 1_455
N3 H3A Br 0.87 2.64 3.494(4) 168.2 .

loop_
_geom_torsion_atom_site_label_1
_geom_torsion_atom_site_label_2
_geom_torsion_atom_site_label_3
_geom_torsion_atom_site_label_4
_geom_torsion
C15 N1 C1 C2 134.8(5)
C15 N1 C1 C3 -101.8(6)
C15 N2 C4 C6 133.0(6)
C15 N2 C4 C5 -104.6(6)
C12 C7 C8 C9 0.3(7)
C13 C7 C8 C9 -177.6(4)
C7 C8 C9 C10 -0.7(7)
C8 C9 C10 C11 -0.3(8)
C9 C10 C11 C12 1.7(7)
C9 C10 C11 C14 -177.3(4)
C8 C7 C12 C11 1.2(7)
C13 C7 C12 C11 179.1(4)
C8 C7 C12 N3 -179.7(4)
C13 C7 C12 N3 -1.7(6)
C10 C11 C12 C7 -2.2(7)
C14 C11 C12 C7 176.8(4)
C10 C11 C12 N3 178.7(4)
C14 C11 C12 N3 -2.3(7)
C15 N3 C12 C7 120.3(5)
C15 N3 C12 C11 -60.5(7)
C4 N2 C15 N1 154.1(5)
C4 N2 C15 N3 -27.6(8)
C1 N1 C15 N2 149.3(5)
C1 N1 C15 N3 -29.0(8)
C12 N3 C15 N2 153.1(5)
C12 N3 C15 N1 -28.6(9)

loop_
_cod_related_entry_id
_cod_related_entry_database
_cod_related_entry_code
1 ChemSpider 30661497
